data_7058790
loop_
_publ_author_name
'Kumar, Manesh'
'Qiu, Cheng-Qiang'
'Zar\;eba, Jan K.'
'Frontera, Antonio'
'Jassal, Amanpreet Kaur'
'Sahoo, Subash Chandra'
'Liu, Sui-Jun'
'Sheikh, Haq Nawaz'

_publ_section_title
;
 Magnetic, luminescence, topological and theoretical studies of
 structurally diverse supramolecular lanthanide coordination polymers with
 flexible glutaric acid as a linker
;
_journal_issue 36
_journal_name_full 'New Journal of Chemistry'
_journal_page_first 14546
_journal_paper_doi 10.1039/C9NJ03664D
_journal_volume 43
_journal_year 2019
_chemical_formula_moiety 'C18 H27 Dy2 N O14, H2 O'
_chemical_formula_sum 'C18 H29 Dy2 N O15'
_chemical_formula_weight 824.42
_space_group_crystal_system monoclinic
_space_group_IT_number 14
_space_group_name_Hall '-P 2ybc'
_space_group_name_H-M_alt 'P 1 21/c 1'
_symmetry_space_group_name_Hall '-P 2ybc'
_symmetry_space_group_name_H-M 'P 1 21/c 1'
_atom_sites_solution_hydrogens mixed
_audit_creation_date 2019-04-10
_audit_creation_method
;
Olex2 1.2-ac3
(compiled 2017.02.24 svn.r3390 for Rigaku Oxford Diffraction, GUI svn.r5318)
;
_audit_update_record
;
2019-08-01 deposited with the CCDC.    2019-08-13 downloaded from the CCDC.
;
_cell_angle_alpha 90
_cell_angle_beta 114.841(2)
_cell_angle_gamma 90
_cell_formula_units_Z 4
_cell_length_a 13.7102(12)
_cell_length_b 13.6658(12)
_cell_length_c 15.8149(14)
_cell_measurement_reflns_used 9742
_cell_measurement_temperature 302(2)
_cell_measurement_theta_max 28.32
_cell_measurement_theta_min 2.21
_cell_volume 2688.9(4)
_computing_cell_refinement 'Bruker SAINT'
_computing_data_collection 'Bruker APEX3'
_computing_data_reduction 'Bruker SAINT'
_computing_molecular_graphics 'Olex2 (Dolomanov et al., 2009)'
_computing_publication_material 'Olex2 (Dolomanov et al., 2009)'
_computing_structure_refinement 'ShelXL (Sheldrick, 2015)'
_computing_structure_solution 'SHELXT 2014/5 (Sheldrick, 2014)'
_diffrn_ambient_temperature 302.27
_diffrn_measured_fraction_theta_full 0.999
_diffrn_measured_fraction_theta_max 0.996
_diffrn_measurement_device_type 'Bruker APEX-III CCD'
_diffrn_measurement_method '\f and \w scans'
_diffrn_radiation_type MoK\a
_diffrn_radiation_wavelength 0.71073
_diffrn_reflns_av_R_equivalents 0.0797
_diffrn_reflns_av_unetI/netI 0.0307
_diffrn_reflns_Laue_measured_fraction_full 0.999
_diffrn_reflns_Laue_measured_fraction_max 0.996
_diffrn_reflns_limit_h_max 17
_diffrn_reflns_limit_h_min -18
_diffrn_reflns_limit_k_max 18
_diffrn_reflns_limit_k_min -18
_diffrn_reflns_limit_l_max 20
_diffrn_reflns_limit_l_min -21
_diffrn_reflns_number 49408
_diffrn_reflns_point_group_measured_fraction_full 0.999
_diffrn_reflns_point_group_measured_fraction_max 0.996
_diffrn_reflns_theta_full 25.242
_diffrn_reflns_theta_max 28.390
_diffrn_reflns_theta_min 2.058
_exptl_absorpt_coefficient_mu 5.583
_exptl_absorpt_correction_T_max 0.732
_exptl_absorpt_correction_T_min 0.589
_exptl_absorpt_correction_type multi-scan
_exptl_absorpt_process_details 'SADABS-2008/1 - Bruker AXS area detector scaling and absorption correction'
_exptl_crystal_colour colorless
_exptl_crystal_density_diffrn 2.036
_exptl_crystal_description Prism
_exptl_crystal_F_000 1584
_exptl_crystal_size_max 0.14
_exptl_crystal_size_mid 0.11
_exptl_crystal_size_min 0.07
_refine_diff_density_max 0.856
_refine_diff_density_min -1.538
_refine_diff_density_rms 0.192
_refine_ls_extinction_method none
_refine_ls_goodness_of_fit_ref 1.077
_refine_ls_hydrogen_treatment constr
_refine_ls_matrix_type full
_refine_ls_number_parameters 345
_refine_ls_number_reflns 6708
_refine_ls_number_restraints 4
_refine_ls_restrained_S_all 1.077
_refine_ls_R_factor_all 0.0350
_refine_ls_R_factor_gt 0.0292
_refine_ls_shift/su_max 0.001
_refine_ls_shift/su_mean 0.000
_refine_ls_structure_factor_coef Fsqd
_refine_ls_weighting_details 'w=1/[\s^2^(Fo^2^)+(0.0506P)^2^+7.0496P] where P=(Fo^2^+2Fc^2^)/3'
_refine_ls_weighting_scheme calc
_refine_ls_wR_factor_gt 0.0878
_refine_ls_wR_factor_ref 0.0925
_reflns_Friedel_coverage 0.000
_reflns_number_gt 5805
_reflns_number_total 6708
_reflns_threshold_expression 'I > 2\s(I)'
_cod_data_source_file c9nj03664d2.cif
_cod_data_source_block shelx_CCDC3
_cod_depositor_comments
;
The following automatic conversions were performed:

'_exptl_absorpt_correction_type' value 'Multi-scan' changed to
'multi-scan' according to
/home/data/users/saulius/crontab/automatic-downloads/rss-feeds/RSC/lib/dictionaries/cif_core.dic
dictionary named 'cif_core.dic' version 2.4.2 from 2011-04-26.

Automatic conversion script
Id: cif_fix_values 4973 2017-02-22 13:04:09Z antanas 

 Adding full bibliography for 7058784--7058791.cif.
;
_cod_database_code 7058790
_shelx_shelxl_version_number 2018/3
_shelx_space_group_comment
;
The symmetry employed for this shelxl refinement is uniquely defined
by the following loop, which should always be used as a source of
symmetry information in preference to the above space-group names.
They are only intended as comments.
;
_olex2_refinement_description
;
1. Fixed Uiso
 At 1.2 times of:
  All C(H) groups, All C(H,H) groups
 At 1.5 times of:
  All C(H,H,H) groups, All O(H,H) groups
2. Restrained distances
 O13-C18
 1.219 with sigma of 0.02
 O13-C18A
 1.219 with sigma of 0.02
 N1-C18
 1.342 with sigma of 0.02
 N1-C18A
 1.342 with sigma of 0.02
3. Uiso/Uaniso restraints and constraints
Uanis(C17) = Uanis(C17A)
Uanis(C18) = Uanis(C18A)
Uanis(C16) = Uanis(C16A)
4. Others
 Sof(C16A)=Sof(H16D)=Sof(H16E)=Sof(H16F)=1-FVAR(1)
 Sof(C16)=Sof(H16A)=Sof(H16B)=Sof(H16C)=FVAR(1)
 Sof(C17A)=Sof(H17D)=Sof(H17E)=Sof(H17F)=1-FVAR(2)
 Sof(C17)=Sof(H17A)=Sof(H17B)=Sof(H17C)=FVAR(2)
 Sof(C18)=Sof(H18)=1-FVAR(3)
 Sof(C18A)=Sof(H18A)=FVAR(3)
5.a Free rotating group:
 O2W(H2WA,H2WB)
5.b Rotating group:
 O1W(H1WA,H1WB)
5.c Secondary CH2 refined with riding coordinates:
 C2(H2A,H2B), C3(H3A,H3B), C4(H4A,H4B), C7(H7A,H7B), C8(H8A,H8B), C9(H9A,H9B),
 C12(H12A,H12B), C13(H13A,H13B), C14(H14A,H14B)
5.d Aromatic/amide H refined with riding coordinates:
 C18(H18), C18A(H18A)
5.e Idealised Me refined as rotating group:
 C16(H16A,H16B,H16C), C16A(H16D,H16E,H16F), C17(H17A,H17B,H17C), C17A(H17D,
 H17E,H17F)
;
_olex2_submission_special_instructions 'No special instructions were received'

loop_
_space_group_symop_operation_xyz
'x, y, z'
'-x, y+1/2, -z+1/2'
'-x, -y, -z'
'x, -y-1/2, z-1/2'

loop_
_atom_site_label
_atom_site_type_symbol
_atom_site_fract_x
_atom_site_fract_y
_atom_site_fract_z
_atom_site_U_iso_or_equiv
_atom_site_adp_type
_atom_site_occupancy
_atom_site_site_symmetry_order
_atom_site_calc_flag
_atom_site_refinement_flags_posn
_atom_site_refinement_flags_occupancy
_atom_site_disorder_assembly
_atom_site_disorder_group
C1 C 0.3771(4) 0.4657(3) 0.6844(3) 0.0224(8) Uani 1 1 d . . . .
C2 C 0.3845(4) 0.4421(3) 0.5949(3) 0.0261(9) Uani 1 1 d . . . .
H2A H 0.430400 0.489619 0.583854 0.031 Uiso 1 1 calc R . . .
H2B H 0.313621 0.446135 0.543833 0.031 Uiso 1 1 calc R . . .
C3 C 0.4300(4) 0.3399(3) 0.5984(3) 0.0292(10) Uani 1 1 d . . . .
H3A H 0.501410 0.337005 0.648845 0.035 Uiso 1 1 calc R . . .
H3B H 0.385232 0.293227 0.612047 0.035 Uiso 1 1 calc R . . .
C4 C 0.4364(4) 0.3102(3) 0.5084(3) 0.0266(9) Uani 1 1 d . . . .
H4A H 0.367031 0.321497 0.456909 0.032 Uiso 1 1 calc R . . .
H4B H 0.488400 0.351743 0.499076 0.032 Uiso 1 1 calc R . . .
C5 C 0.4677(3) 0.2048(3) 0.5061(3) 0.0204(7) Uani 1 1 d . . . .
C6 C 0.0636(3) 0.3701(3) 0.4248(3) 0.0205(7) Uani 1 1 d . . . .
C7 C 0.1265(4) 0.2788(3) 0.4369(4) 0.0337(11) Uani 1 1 d . . . .
H7A H 0.192499 0.283915 0.493322 0.040 Uiso 1 1 calc R . . .
H7B H 0.145967 0.271848 0.384894 0.040 Uiso 1 1 calc R . . .
C8 C 0.0661(4) 0.1878(3) 0.4429(3) 0.0284(9) Uani 1 1 d . . . .
H8A H -0.004472 0.187315 0.391059 0.034 Uiso 1 1 calc R . . .
H8B H 0.056112 0.189773 0.500075 0.034 Uiso 1 1 calc R . . .
C9 C 0.1256(4) 0.0941(3) 0.4409(3) 0.0300(10) Uani 1 1 d . . . .
H9A H 0.199264 0.098164 0.487393 0.036 Uiso 1 1 calc R . . .
H9B H 0.091741 0.038807 0.456308 0.036 Uiso 1 1 calc R . . .
C10 C 0.1247(4) 0.0783(3) 0.3468(3) 0.0225(8) Uani 1 1 d . . . .
C11 C 0.6502(3) 0.0788(3) 0.4665(3) 0.0185(7) Uani 1 1 d . . . .
C12 C 0.6531(5) 0.1267(4) 0.3824(3) 0.0370(13) Uani 1 1 d . . . .
H12A H 0.682220 0.080204 0.352670 0.044 Uiso 1 1 calc R . . .
H12B H 0.579886 0.140900 0.338705 0.044 Uiso 1 1 calc R . . .
C13 C 0.7169(5) 0.2187(3) 0.3999(3) 0.0330(11) Uani 1 1 d . . . .
H13A H 0.790575 0.205278 0.443118 0.040 Uiso 1 1 calc R . . .
H13B H 0.687872 0.266170 0.428829 0.040 Uiso 1 1 calc R . . .
C14 C 0.7158(4) 0.2617(3) 0.3119(3) 0.0303(10) Uani 1 1 d . . . .
H14A H 0.750077 0.215686 0.286289 0.036 Uiso 1 1 calc R . . .
H14B H 0.641615 0.268570 0.267011 0.036 Uiso 1 1 calc R . . .
C15 C 0.7699(3) 0.3585(3) 0.3223(3) 0.0171(7) Uani 1 1 d . . . .
C16 C 0.2133(18) 0.0359(11) 0.7756(17) 0.066(3) Uani 0.416(12) 1 d . P A 1
H16A H 0.138153 0.024249 0.757687 0.099 Uiso 0.416(12) 1 calc GR P A 1
H16B H 0.249834 0.039550 0.842314 0.099 Uiso 0.416(12) 1 calc GR P A 1
H16C H 0.242869 -0.016765 0.753591 0.099 Uiso 0.416(12) 1 calc GR P A 1
C16A C 0.1384(12) 0.0724(9) 0.6928(11) 0.066(3) Uani 0.584(12) 1 d . P A 2
H16D H 0.134357 0.046641 0.634988 0.099 Uiso 0.584(12) 1 calc GR P A 2
H16E H 0.074250 0.108735 0.681735 0.099 Uiso 0.584(12) 1 calc GR P A 2
H16F H 0.145465 0.019521 0.734953 0.099 Uiso 0.584(12) 1 calc GR P A 2
C17 C 0.3233(17) 0.1570(14) 0.7350(16) 0.073(3) Uani 0.441(14) 1 d . P A 1
H17A H 0.375790 0.110846 0.773688 0.109 Uiso 0.441(14) 1 calc GR P A 1
H17B H 0.343208 0.221644 0.760198 0.109 Uiso 0.441(14) 1 calc GR P A 1
H17C H 0.319807 0.155013 0.673113 0.109 Uiso 0.441(14) 1 calc GR P A 1
C17A C 0.3424(13) 0.0938(11) 0.7713(13) 0.073(3) Uani 0.559(14) 1 d . P A 2
H17D H 0.348354 0.039954 0.812101 0.109 Uiso 0.559(14) 1 calc GR P A 2
H17E H 0.392230 0.144230 0.805378 0.109 Uiso 0.559(14) 1 calc GR P A 2
H17F H 0.358610 0.071809 0.720951 0.109 Uiso 0.559(14) 1 calc GR P A 2
C18 C 0.1419(11) 0.1933(8) 0.7070(10) 0.0403(17) Uani 0.385(11) 1 d D P A 1
H18 H 0.081218 0.168484 0.711686 0.048 Uiso 0.385(11) 1 calc R P A 1
C18A C 0.2222(8) 0.2318(6) 0.7196(7) 0.0403(17) Uani 0.615(11) 1 d D P A 2
H18A H 0.285799 0.267531 0.743354 0.048 Uiso 0.615(11) 1 calc R P A 2
Dy1 Dy 0.10387(2) 0.45484(2) 0.65335(2) 0.02473(7) Uani 1 1 d . . . .
Dy2 Dy 0.38253(2) -0.00626(2) 0.37249(2) 0.02064(7) Uani 1 1 d . . . .
N1 N 0.2281(5) 0.1345(3) 0.7322(4) 0.0474(12) Uani 1 1 d D . . .
O1 O 0.3047(3) 0.4235(2) 0.7022(2) 0.0260(6) Uani 1 1 d . . . .
O2 O 0.4422(3) 0.5230(3) 0.7419(2) 0.0321(7) Uani 1 1 d . . . .
O1W O -0.0758(3) 0.3784(3) 0.5882(3) 0.0451(11) Uani 1 1 d . . . .
H1WA H -0.108068 0.392121 0.530309 0.068 Uiso 1 1 d GR . . .
H1WB H -0.112323 0.400577 0.616455 0.068 Uiso 1 1 d GR . . .
O3 O 0.4277(3) 0.1625(2) 0.4276(2) 0.0293(7) Uani 1 1 d . . . .
O2W O 0.8918(5) 0.2121(5) 0.6634(4) 0.098(3) Uani 1 1 d . . . .
H2WA H 0.929341 0.193836 0.719160 0.147 Uiso 1 1 d G . . .
H2WB H 0.914980 0.184618 0.627247 0.147 Uiso 1 1 d G . . .
O4 O 0.5321(3) 0.1665(2) 0.5807(2) 0.0269(7) Uani 1 1 d . . . .
O5 O 0.0727(3) 0.4197(3) 0.4945(2) 0.0338(8) Uani 1 1 d . . . .
O6 O 0.0000(3) 0.3952(3) 0.3440(2) 0.0325(7) Uani 1 1 d . . . .
O7 O 0.0360(3) 0.0722(4) 0.2776(3) 0.0423(9) Uani 1 1 d . . . .
O8 O 0.2106(3) 0.0735(2) 0.3356(2) 0.0262(6) Uani 1 1 d . . . .
O9 O 0.5807(2) 0.0120(2) 0.4548(2) 0.0194(6) Uani 1 1 d . . . .
O10 O 0.7146(3) 0.1019(2) 0.5459(2) 0.0285(7) Uani 1 1 d . . . .
O11 O 0.8189(3) 0.3979(2) 0.4004(2) 0.0246(6) Uani 1 1 d . . . .
O12 O 0.7648(2) 0.40105(19) 0.24911(18) 0.0174(5) Uani 1 1 d . . . .
O13 O 0.1374(4) 0.2763(2) 0.6786(3) 0.0430(10) Uani 1 1 d D . . .

loop_
_atom_site_aniso_label
_atom_site_aniso_U_11
_atom_site_aniso_U_22
_atom_site_aniso_U_33
_atom_site_aniso_U_23
_atom_site_aniso_U_13
_atom_site_aniso_U_12
C1 0.028(2) 0.0230(18) 0.0181(19) 0.0031(15) 0.0121(16) 0.0080(16)
C2 0.041(3) 0.0226(19) 0.019(2) 0.0032(15) 0.0168(19) 0.0100(17)
C3 0.044(3) 0.026(2) 0.017(2) 0.0008(16) 0.0119(19) 0.0104(18)
C4 0.042(3) 0.0199(18) 0.0186(19) 0.0002(15) 0.0136(18) 0.0094(17)
C5 0.0260(19) 0.0146(16) 0.023(2) -0.0024(14) 0.0124(16) -0.0023(14)
C6 0.0246(19) 0.0198(17) 0.0168(18) -0.0045(14) 0.0084(15) 0.0005(14)
C7 0.027(2) 0.025(2) 0.045(3) -0.004(2) 0.012(2) 0.0050(17)
C8 0.041(3) 0.027(2) 0.023(2) -0.0019(16) 0.020(2) 0.0068(18)
C9 0.049(3) 0.026(2) 0.018(2) 0.0030(16) 0.0160(19) 0.0113(19)
C10 0.035(2) 0.0177(17) 0.0173(18) -0.0030(14) 0.0131(17) 0.0029(15)
C11 0.0216(18) 0.0191(16) 0.0149(17) 0.0016(13) 0.0078(14) -0.0047(14)
C12 0.059(3) 0.037(2) 0.0146(19) -0.0024(17) 0.015(2) -0.029(2)
C13 0.049(3) 0.028(2) 0.021(2) 0.0028(17) 0.013(2) -0.020(2)
C14 0.046(3) 0.0238(19) 0.0164(19) 0.0004(15) 0.0084(18) -0.0155(19)
C15 0.0190(17) 0.0176(16) 0.0105(16) 0.0024(13) 0.0021(13) -0.0035(13)
C16 0.074(8) 0.037(5) 0.090(9) 0.000(5) 0.038(7) -0.004(4)
C16A 0.074(8) 0.037(5) 0.090(9) 0.000(5) 0.038(7) -0.004(4)
C17 0.075(8) 0.052(6) 0.090(9) -0.009(6) 0.034(7) 0.008(6)
C17A 0.075(8) 0.052(6) 0.090(9) -0.009(6) 0.034(7) 0.008(6)
C18 0.048(4) 0.030(3) 0.043(4) -0.008(3) 0.019(4) -0.007(3)
C18A 0.048(4) 0.030(3) 0.043(4) -0.008(3) 0.019(4) -0.007(3)
Dy1 0.03067(12) 0.02402(11) 0.01799(11) -0.00173(7) 0.00875(8) -0.00700(7)
Dy2 0.02383(11) 0.02145(10) 0.01375(10) -0.00040(6) 0.00508(8) -0.00149(6)
N1 0.055(3) 0.030(2) 0.056(3) -0.001(2) 0.022(3) 0.006(2)
O1 0.0351(17) 0.0186(13) 0.0298(17) -0.0002(12) 0.0189(14) 0.0013(12)
O2 0.0277(17) 0.0497(19) 0.0187(15) -0.0085(14) 0.0096(13) -0.0049(15)
O1W 0.040(2) 0.062(2) 0.0182(16) 0.0092(17) -0.0018(15) -0.0299(19)
O3 0.0417(19) 0.0185(13) 0.0201(15) -0.0064(11) 0.0055(14) -0.0021(13)
O2W 0.085(4) 0.117(5) 0.048(3) 0.039(3) -0.016(3) -0.074(4)
O4 0.0289(16) 0.0195(13) 0.0219(15) 0.0002(11) 0.0006(12) 0.0049(12)
O5 0.050(2) 0.0309(16) 0.0246(17) -0.0107(13) 0.0193(16) -0.0092(15)
O6 0.0305(17) 0.0387(18) 0.0211(16) 0.0021(13) 0.0036(13) 0.0063(14)
O7 0.0251(17) 0.078(3) 0.0217(17) -0.0137(18) 0.0082(14) -0.0007(18)
O8 0.0245(15) 0.0292(15) 0.0238(15) 0.0004(12) 0.0092(13) 0.0077(12)
O9 0.0206(14) 0.0211(13) 0.0151(13) -0.0003(10) 0.0062(11) -0.0083(11)
O10 0.0305(16) 0.0333(16) 0.0154(14) 0.0002(12) 0.0033(12) -0.0138(13)
O11 0.0314(16) 0.0260(14) 0.0120(13) 0.0004(11) 0.0049(12) -0.0123(12)
O12 0.0206(13) 0.0188(12) 0.0096(12) 0.0059(10) 0.0030(10) 0.0012(10)
O13 0.056(3) 0.0196(15) 0.048(2) 0.0015(15) 0.016(2) -0.0053(16)

loop_
_atom_type_symbol
_atom_type_description
_atom_type_scat_dispersion_real
_atom_type_scat_dispersion_imag
_atom_type_scat_source
C C 0.0033 0.0016 'International Tables Vol C Tables 4.2.6.8 and 6.1.1.4'
H H 0.0000 0.0000 'International Tables Vol C Tables 4.2.6.8 and 6.1.1.4'
Dy Dy -0.1892 4.4098 'International Tables Vol C Tables 4.2.6.8 and 6.1.1.4'
N N 0.0061 0.0033 'International Tables Vol C Tables 4.2.6.8 and 6.1.1.4'
O O 0.0106 0.0060 'International Tables Vol C Tables 4.2.6.8 and 6.1.1.4'

loop_
_geom_angle_atom_site_label_1
_geom_angle_atom_site_label_2
_geom_angle_atom_site_label_3
_geom_angle
_geom_angle_site_symmetry_1
_geom_angle_site_symmetry_3
C2 C1 Dy2 174.9(3) . 4_566
O1 C1 C2 118.6(4) . .
O1 C1 Dy2 64.1(2) . 4_566
O2 C1 C2 120.9(4) . .
O2 C1 Dy2 56.5(2) . 4_566
O2 C1 O1 120.5(4) . .
C1 C2 H2A 109.5 . .
C1 C2 H2B 109.5 . .
C1 C2 C3 110.7(4) . .
H2A C2 H2B 108.1 . .
C3 C2 H2A 109.5 . .
C3 C2 H2B 109.5 . .
C2 C3 H3A 108.9 . .
C2 C3 H3B 108.9 . .
H3A C3 H3B 107.7 . .
C4 C3 C2 113.4(4) . .
C4 C3 H3A 108.9 . .
C4 C3 H3B 108.9 . .
C3 C4 H4A 108.7 . .
C3 C4 H4B 108.7 . .
H4A C4 H4B 107.6 . .
C5 C4 C3 114.1(4) . .
C5 C4 H4A 108.7 . .
C5 C4 H4B 108.7 . .
O3 C5 C4 116.7(4) . .
O4 C5 C4 118.1(4) . .
O4 C5 O3 125.2(4) . .
O5 C6 C7 120.2(4) . .
O6 C6 C7 118.6(4) . .
O6 C6 O5 121.1(4) . .
C6 C7 H7A 108.9 . .
C6 C7 H7B 108.9 . .
C6 C7 C8 113.2(4) . .
H7A C7 H7B 107.8 . .
C8 C7 H7A 108.9 . .
C8 C7 H7B 108.9 . .
C7 C8 H8A 109.2 . .
C7 C8 H8B 109.2 . .
C7 C8 C9 112.0(4) . .
H8A C8 H8B 107.9 . .
C9 C8 H8A 109.2 . .
C9 C8 H8B 109.2 . .
C8 C9 H9A 109.4 . .
C8 C9 H9B 109.4 . .
H9A C9 H9B 108.0 . .
C10 C9 C8 111.1(4) . .
C10 C9 H9A 109.4 . .
C10 C9 H9B 109.4 . .
C9 C10 Dy1 175.4(3) . 4_565
O7 C10 C9 118.5(4) . .
O7 C10 Dy1 56.9(2) . 4_565
O7 C10 O8 119.6(4) . .
O8 C10 C9 121.8(4) . .
O8 C10 Dy1 62.7(2) . 4_565
C12 C11 Dy2 171.1(4) . 3_656
O9 C11 C12 118.7(4) . .
O9 C11 Dy2 60.5(2) . 3_656
O10 C11 C12 121.2(4) . .
O10 C11 Dy2 60.6(2) . 3_656
O10 C11 O9 120.1(4) . .
C11 C12 H12A 108.3 . .
C11 C12 H12B 108.3 . .
H12A C12 H12B 107.4 . .
C13 C12 C11 115.9(4) . .
C13 C12 H12A 108.3 . .
C13 C12 H12B 108.3 . .
C12 C13 H13A 109.1 . .
C12 C13 H13B 109.1 . .
C12 C13 C14 112.4(4) . .
H13A C13 H13B 107.9 . .
C14 C13 H13A 109.1 . .
C14 C13 H13B 109.1 . .
C13 C14 H14A 108.4 . .
C13 C14 H14B 108.4 . .
H14A C14 H14B 107.4 . .
C15 C14 C13 115.7(4) . .
C15 C14 H14A 108.4 . .
C15 C14 H14B 108.4 . .
C14 C15 Dy1 175.3(3) . 3_666
O11 C15 C14 121.7(4) . .
O11 C15 Dy1 57.95(19) . 3_666
O11 C15 O12 120.2(3) . .
O12 C15 C14 118.1(3) . .
O12 C15 Dy1 62.51(19) . 3_666
H16A C16 H16B 109.5 . .
H16A C16 H16C 109.5 . .
H16B C16 H16C 109.5 . .
N1 C16 H16A 109.5 . .
N1 C16 H16B 109.5 . .
N1 C16 H16C 109.5 . .
H16D C16A H16E 109.5 . .
H16D C16A H16F 109.5 . .
H16E C16A H16F 109.5 . .
N1 C16A H16D 109.5 . .
N1 C16A H16E 109.5 . .
N1 C16A H16F 109.5 . .
H17A C17 H17B 109.5 . .
H17A C17 H17C 109.5 . .
H17B C17 H17C 109.5 . .
N1 C17 H17A 109.5 . .
N1 C17 H17B 109.5 . .
N1 C17 H17C 109.5 . .
H17D C17A H17E 109.5 . .
H17D C17A H17F 109.5 . .
H17E C17A H17F 109.5 . .
N1 C17A H17D 109.5 . .
N1 C17A H17E 109.5 . .
N1 C17A H17F 109.5 . .
N1 C18 H18 117.6 . .
O13 C18 H18 117.6 . .
O13 C18 N1 124.9(12) . .
N1 C18A H18A 118.2 . .
O13 C18A H18A 118.2 . .
O13 C18A N1 123.6(8) . .
C10 Dy1 C15 101.24(11) 4_566 3_666
C10 Dy1 Dy2 59.54(9) 4_566 4_566
C15 Dy1 Dy2 56.79(7) 3_666 4_566
O1 Dy1 C10 92.16(12) . 4_566
O1 Dy1 C15 67.48(10) . 3_666
O1 Dy1 Dy2 41.76(7) . 4_566
O1 Dy1 O8 67.45(10) . 4_566
O1 Dy1 O11 72.08(10) . 3_666
O1 Dy1 O12 64.67(9) . 3_666
O1W Dy1 C10 90.71(12) . 4_566
O1W Dy1 C15 146.12(13) . 3_666
O1W Dy1 Dy2 149.24(8) . 4_566
O1W Dy1 O1 144.33(14) . .
O1W Dy1 O6 83.02(15) . 3_566
O1W Dy1 O7 68.51(13) . 4_566
O1W Dy1 O8 112.93(11) . 4_566
O1W Dy1 O11 131.97(11) . 3_666
O1W Dy1 O12 149.75(13) . 3_666
O1W Dy1 O13 74.71(15) . .
O5 Dy1 C10 159.32(11) . 4_566
O5 Dy1 C15 98.19(11) . 3_666
O5 Dy1 Dy2 128.65(10) . 4_566
O5 Dy1 O1 88.76(12) . .
O5 Dy1 O1W 76.83(13) . .
O5 Dy1 O6 109.06(12) . 3_566
O5 Dy1 O7 144.82(13) . 4_566
O5 Dy1 O8 151.25(12) . 4_566
O5 Dy1 O11 74.32(11) . 3_666
O5 Dy1 O12 121.89(11) . 3_666
O5 Dy1 O13 84.95(13) . .
O6 Dy1 C10 85.27(11) 3_566 4_566
O6 Dy1 C15 66.76(12) 3_566 3_666
O6 Dy1 Dy2 100.64(8) 3_566 4_566
O6 Dy1 O1 132.66(11) 3_566 .
O6 Dy1 O7 73.12(14) 3_566 4_566
O6 Dy1 O8 99.15(11) 3_566 4_566
O6 Dy1 O11 71.45(12) 3_566 3_666
O6 Dy1 O12 68.79(10) 3_566 3_666
O7 Dy1 C10 24.49(12) 4_566 4_566
O7 Dy1 C15 113.78(13) 4_566 3_666
O7 Dy1 Dy2 83.22(9) 4_566 4_566
O7 Dy1 O1 116.15(11) 4_566 .
O7 Dy1 O8 49.52(11) 4_566 4_566
O7 Dy1 O11 134.91(13) 4_566 3_666
O7 Dy1 O12 92.18(12) 4_566 3_666
O8 Dy1 C10 25.04(11) 4_566 4_566
O8 Dy1 C15 87.68(10) 4_566 3_666
O8 Dy1 Dy2 36.34(7) 4_566 4_566
O8 Dy1 O12 63.34(9) 4_566 3_666
O11 Dy1 C10 125.49(10) 3_666 4_566
O11 Dy1 C15 24.32(9) 3_666 3_666
O11 Dy1 Dy2 76.91(7) 3_666 4_566
O11 Dy1 O8 110.86(9) 3_666 4_566
O11 Dy1 O12 49.15(9) 3_666 3_666
O12 Dy1 C10 76.68(10) 3_666 4_566
O12 Dy1 C15 24.90(9) 3_666 3_666
O12 Dy1 Dy2 37.30(5) 3_666 4_566
O13 Dy1 C10 75.78(13) . 4_566
O13 Dy1 C15 138.85(13) . 3_666
O13 Dy1 Dy2 89.32(10) . 4_566
O13 Dy1 O1 71.60(12) . .
O13 Dy1 O6 150.32(14) . 3_566
O13 Dy1 O7 80.51(15) . 4_566
O13 Dy1 O8 72.66(12) . 4_566
O13 Dy1 O11 138.23(13) . 3_666
O13 Dy1 O12 126.55(11) . 3_666
C1 Dy2 Dy2 132.21(8) 4_565 3_656
C11 Dy2 C1 166.94(11) 3_656 4_565
C11 Dy2 Dy2 59.20(8) 3_656 3_656
O1 Dy2 C1 25.24(11) 4_565 4_565
O1 Dy2 C11 150.20(11) 4_565 3_656
O1 Dy2 Dy2 144.02(7) 4_565 3_656
O2 Dy2 C1 24.27(12) 4_565 4_565
O2 Dy2 C11 153.67(12) 4_565 3_656
O2 Dy2 Dy2 115.49(8) 4_565 3_656
O2 Dy2 O1 49.49(10) 4_565 4_565
O2 Dy2 O9 151.73(11) 4_565 3_656
O2 Dy2 O10 141.05(12) 4_565 3_656
O3 Dy2 C1 94.37(11) . 4_565
O3 Dy2 C11 96.71(11) . 3_656
O3 Dy2 Dy2 67.79(8) . 3_656
O3 Dy2 O1 84.00(10) . 4_565
O3 Dy2 O2 104.80(13) . 4_565
O3 Dy2 O9 70.21(11) . .
O3 Dy2 O9 75.08(10) . 3_656
O3 Dy2 O10 114.02(12) . 3_656
O3 Dy2 O12 139.48(10) . 2_645
O4 Dy2 C1 105.97(12) 3_656 4_565
O4 Dy2 C11 70.36(12) 3_656 3_656
O4 Dy2 Dy2 69.53(7) 3_656 3_656
O4 Dy2 O1 128.06(10) 3_656 4_565
O4 Dy2 O2 83.57(12) 3_656 4_565
O4 Dy2 O3 135.82(11) 3_656 .
O4 Dy2 O9 78.18(10) 3_656 3_656
O4 Dy2 O9 69.66(10) 3_656 .
O4 Dy2 O10 71.08(12) 3_656 3_656
O4 Dy2 O12 84.69(10) 3_656 2_645
O8 Dy2 C1 93.54(12) . 4_565
O8 Dy2 C11 82.73(11) . 3_656
O8 Dy2 Dy2 120.98(8) . 3_656
O8 Dy2 O1 68.63(10) . 4_565
O8 Dy2 O2 117.22(11) . 4_565
O8 Dy2 O3 74.86(12) . .
O8 Dy2 O4 139.92(12) . 3_656
O8 Dy2 O9 90.36(10) . 3_656
O8 Dy2 O9 144.72(10) . .
O8 Dy2 O10 72.17(11) . 3_656
O8 Dy2 O12 69.57(10) . 2_645
O9 Dy2 C1 93.84(11) . 4_565
O9 Dy2 C1 167.39(10) 3_656 4_565
O9 Dy2 C11 25.67(10) 3_656 3_656
O9 Dy2 C11 96.41(10) . 3_656
O9 Dy2 Dy2 37.42(7) 3_656 3_656
O9 Dy2 Dy2 38.83(7) . 3_656
O9 Dy2 O1 153.73(9) 3_656 4_565
O9 Dy2 O1 111.61(10) . 4_565
O9 Dy2 O2 77.24(11) . 4_565
O9 Dy2 O9 76.25(11) . 3_656
O9 Dy2 O10 118.17(10) . 3_656
O9 Dy2 O10 50.19(9) 3_656 3_656
O10 Dy2 C1 142.34(10) 3_656 4_565
O10 Dy2 C11 24.78(10) 3_656 3_656
O10 Dy2 Dy2 83.23(7) 3_656 3_656
O10 Dy2 O1 130.17(10) 3_656 4_565
O12 Dy2 C1 69.59(10) 2_645 4_565
O12 Dy2 C11 97.42(10) 2_645 3_656
O12 Dy2 Dy2 149.43(6) 2_645 3_656
O12 Dy2 O1 65.58(9) 2_645 4_565
O12 Dy2 O2 75.96(11) 2_645 4_565
O12 Dy2 O9 144.60(9) 2_645 .
O12 Dy2 O9 122.95(9) 2_645 3_656
O12 Dy2 O10 72.76(9) 2_645 3_656
C16A N1 C17A 121.2(9) . .
C17 N1 C16 119.6(13) . .
C17 N1 C18 127.0(11) . .
C18 N1 C16 112.7(11) . .
C18A N1 C16A 123.1(8) . .
C18A N1 C17A 114.1(8) . .
C1 O1 Dy1 133.9(3) . .
C1 O1 Dy2 90.7(3) . 4_566
Dy1 O1 Dy2 98.92(11) . 4_566
C1 O2 Dy2 99.2(3) . 4_566
Dy1 O1W H1WA 109.3 . .
Dy1 O1W H1WB 109.5 . .
H1WA O1W H1WB 109.3 . .
C5 O3 Dy2 136.0(3) . .
H2WA O2W H2WB 109.5 . .
C5 O4 Dy2 135.8(3) . 3_656
C6 O5 Dy1 158.6(3) . .
C6 O6 Dy1 111.3(3) . 3_566
C10 O7 Dy1 98.6(3) . 4_565
C10 O8 Dy1 92.2(3) . 4_565
C10 O8 Dy2 148.8(3) . .
Dy2 O8 Dy1 103.38(11) . 4_565
C11 O9 Dy2 137.3(3) . .
C11 O9 Dy2 93.8(2) . 3_656
Dy2 O9 Dy2 103.75(11) . 3_656
C11 O10 Dy2 94.7(2) . 3_656
C15 O11 Dy1 97.7(2) . 3_666
C15 O12 Dy1 92.6(2) . 3_666
C15 O12 Dy2 131.1(3) . 2_655
Dy2 O12 Dy1 101.72(9) 2_655 3_666
C18 O13 Dy1 163.0(8) . .
C18A O13 Dy1 129.9(5) . .

loop_
_geom_bond_atom_site_label_1
_geom_bond_atom_site_label_2
_geom_bond_distance
_geom_bond_site_symmetry_2
C1 C2 1.495(6) .
C1 Dy2 2.996(4) 4_566
C1 O1 1.278(5) .
C1 O2 1.247(6) .
C2 H2A 0.9700 .
C2 H2B 0.9700 .
C2 C3 1.521(6) .
C3 H3A 0.9700 .
C3 H3B 0.9700 .
C3 C4 1.518(6) .
C4 H4A 0.9700 .
C4 H4B 0.9700 .
C4 C5 1.508(5) .
C5 O3 1.266(5) .
C5 O4 1.253(5) .
C6 C7 1.484(6) .
C6 O5 1.255(5) .
C6 O6 1.254(5) .
C7 H7A 0.9700 .
C7 H7B 0.9700 .
C7 C8 1.519(7) .
C8 H8A 0.9700 .
C8 H8B 0.9700 .
C8 C9 1.525(6) .
C9 H9A 0.9700 .
C9 H9B 0.9700 .
C9 C10 1.498(6) .
C10 Dy1 2.986(4) 4_565
C10 O7 1.252(6) .
C10 O8 1.265(5) .
C11 C12 1.497(6) .
C11 Dy2 2.938(4) 3_656
C11 O9 1.276(5) .
C11 O10 1.235(5) .
C12 H12A 0.9700 .
C12 H12B 0.9700 .
C12 C13 1.490(6) .
C13 H13A 0.9700 .
C13 H13B 0.9700 .
C13 C14 1.505(6) .
C14 H14A 0.9700 .
C14 H14B 0.9700 .
C14 C15 1.491(5) .
C15 Dy1 3.015(4) 3_666
C15 O11 1.253(5) .
C15 O12 1.271(4) .
C16 H16A 0.9600 .
C16 H16B 0.9600 .
C16 H16C 0.9600 .
C16 N1 1.564(18) .
C16A H16D 0.9600 .
C16A H16E 0.9600 .
C16A H16F 0.9600 .
C16A N1 1.405(14) .
C17 H17A 0.9600 .
C17 H17B 0.9600 .
C17 H17C 0.9600 .
C17 N1 1.32(2) .
C17A H17D 0.9600 .
C17A H17E 0.9600 .
C17A H17F 0.9600 .
C17A N1 1.528(16) .
C18 H18 0.9300 .
C18 N1 1.344(12) .
C18 O13 1.212(12) .
C18A H18A 0.9300 .
C18A N1 1.343(9) .
C18A O13 1.228(9) .
Dy1 Dy2 3.9970(4) 4_566
Dy1 O1 2.564(3) .
Dy1 O1W 2.468(3) .
Dy1 O5 2.413(3) .
Dy1 O6 2.506(4) 3_566
Dy1 O7 2.530(4) 4_566
Dy1 O8 2.657(3) 4_566
Dy1 O11 2.579(3) 3_666
Dy1 O12 2.677(3) 3_666
Dy1 O13 2.484(3) .
Dy2 Dy2 3.9693(5) 3_656
Dy2 O1 2.695(3) 4_565
Dy2 O2 2.531(4) 4_565
Dy2 O3 2.451(3) .
Dy2 O4 2.446(3) 3_656
Dy2 O8 2.434(3) .
Dy2 O9 2.562(3) 3_656
Dy2 O9 2.483(3) .
Dy2 O10 2.567(3) 3_656
Dy2 O12 2.473(3) 2_645
O1W H1WA 0.8539 .
O1W H1WB 0.8539 .
O2W H2WA 0.8503 .
O2W H2WB 0.8500 .

loop_
_geom_torsion_atom_site_label_1
_geom_torsion_atom_site_label_2
_geom_torsion_atom_site_label_3
_geom_torsion_atom_site_label_4
_geom_torsion
_geom_torsion_site_symmetry_1
_geom_torsion_site_symmetry_4
C1 C2 C3 C4 178.2(4) . .
C2 C1 O1 Dy1 -81.8(5) . .
C2 C1 O1 Dy2 175.1(3) . 4_566
C2 C1 O2 Dy2 -174.8(3) . 4_566
C2 C3 C4 C5 -172.6(4) . .
C3 C4 C5 O3 147.3(4) . .
C3 C4 C5 O4 -33.9(6) . .
C4 C5 O3 Dy2 -152.8(3) . .
C4 C5 O4 Dy2 -178.9(3) . 3_656
C6 C7 C8 C9 171.6(4) . .
C7 C6 O5 Dy1 -29.5(12) . .
C7 C6 O6 Dy1 176.0(3) . 3_566
C7 C8 C9 C10 -69.6(6) . .
C8 C9 C10 O7 -58.4(6) . .
C8 C9 C10 O8 119.9(5) . .
C9 C10 O7 Dy1 -179.4(3) . 4_565
C9 C10 O8 Dy1 179.6(4) . 4_565
C9 C10 O8 Dy2 58.9(7) . .
C11 C12 C13 C14 179.8(5) . .
C12 C11 O9 Dy2 -169.9(4) . 3_656
C12 C11 O9 Dy2 -54.8(6) . .
C12 C11 O10 Dy2 169.9(4) . 3_656
C12 C13 C14 C15 174.9(5) . .
C13 C14 C15 O11 4.4(7) . .
C13 C14 C15 O12 -175.2(4) . .
C14 C15 O11 Dy1 174.5(4) . 3_666
C14 C15 O12 Dy1 -174.8(4) . 3_666
C14 C15 O12 Dy2 77.2(5) . 2_655
Dy1 C10 O8 Dy2 -120.7(5) 4_565 .
Dy1 C15 O12 Dy2 -108.0(3) 3_666 2_655
Dy2 C1 O1 Dy1 103.1(3) 4_566 .
Dy2 C11 O9 Dy2 115.1(4) 3_656 .
N1 C18 O13 Dy1 -134.8(19) . .
N1 C18A O13 Dy1 176.5(6) . .
O1 C1 C2 C3 -72.5(5) . .
O1 C1 O2 Dy2 3.0(5) . 4_566
O2 C1 C2 C3 105.4(5) . .
O2 C1 O1 Dy1 100.3(5) . .
O2 C1 O1 Dy2 -2.8(4) . 4_566
O3 C5 O4 Dy2 -0.2(7) . 3_656
O4 C5 O3 Dy2 28.5(7) . .
O5 C6 C7 C8 93.2(5) . .
O5 C6 O6 Dy1 -2.5(5) . 3_566
O6 C6 C7 C8 -85.3(6) . .
O6 C6 O5 Dy1 149.0(7) . .
O7 C10 O8 Dy1 -2.1(5) . 4_565
O7 C10 O8 Dy2 -122.8(5) . .
O8 C10 O7 Dy1 2.3(5) . 4_565
O9 C11 C12 C13 166.0(5) . .
O9 C11 O10 Dy2 -11.2(4) . 3_656
O10 C11 C12 C13 -15.1(8) . .
O10 C11 O9 Dy2 126.3(4) . .
O10 C11 O9 Dy2 11.2(4) . 3_656
O11 C15 O12 Dy1 5.6(4) . 3_666
O11 C15 O12 Dy2 -102.4(4) . 2_655
O12 C15 O11 Dy1 -5.9(4) . 3_666
O13 C18 N1 C16 173.9(14) . .
O13 C18 N1 C17 3(2) . .
O13 C18A N1 C16A 5.4(15) . .
O13 C18A N1 C17A 170.8(10) . .

loop_
_smtbx_masks_void_nr
_smtbx_masks_void_average_x
_smtbx_masks_void_average_y
_smtbx_masks_void_average_z
_smtbx_masks_void_volume
_smtbx_masks_void_count_electrons
_smtbx_masks_void_content
1 0.310 0.644 0.414 26.6 4.4 '1 water'
2 0.310 0.856 0.914 26.6 3.4 '1 water'
3 0.690 0.144 0.086 26.6 5.0 '1 water'
4 0.690 0.356 0.586 26.6 4.0 '1 water'
